data_4027468
loop_
_publ_author_name
'Shin-ichiro Kato'
'Takayuki Furuya'
'Atsushi Kobayashi'
'Masashi Nitani'
'Yutaka Ie'
'Yoshio Aso'
'Toshitada Yoshihara'
'Seiji Tobita'
'Yosuke Nakamura'

_publ_section_title
;
 \p-Extended Thiadiazoles Fused with Thienopyrrole or Indole Moieties:
 Synthesis, Structures, and Properties
;
_journal_name_full 'Journal of Organic Chemistry'
_journal_page_first 7595
_journal_page_last 7606
_journal_paper_doi 10.1021/jo301458m
_journal_volume 77
_journal_year 2012
_chemical_formula_sum 'C26 H26 N4 O S'
_chemical_formula_weight 442.57
_chemical_name_systematic
; 
 ? 
;
_space_group_IT_number 43
_symmetry_cell_setting orthorhombic
_symmetry_space_group_name_Hall 'F 2 -2d'
_symmetry_space_group_name_H-M 'F d d 2'
_atom_sites_solution_hydrogens geom
_atom_sites_solution_primary direct
_atom_sites_solution_secondary difmap
_audit_creation_method SHELXL-97
_cell_angle_alpha 90.00
_cell_angle_beta 90.00
_cell_angle_gamma 90.00
_cell_formula_units_Z 16
_cell_length_a 19.399(3)
_cell_length_b 73.053(6)
_cell_length_c 6.4702(7)
_cell_measurement_temperature 150(2)
_cell_volume 9169.3(19)
_computing_cell_refinement 'CrystalClear (Rigaku Corp., 2000)'
_computing_data_collection 'CrystalClear (Rigaku Corp., 2000)'
_computing_data_reduction 'CrystalClear (Rigaku Corp., 2000)'
_computing_structure_refinement 'SHELXL-97 (Sheldrick, 1997)'
_computing_structure_solution 'SHELXS-97 (Sheldrick, 1990)'
_diffrn_ambient_temperature 150(2)
_diffrn_detector_area_resol_mean 10.0000
_diffrn_measured_fraction_theta_full 0.955
_diffrn_measured_fraction_theta_max 0.955
_diffrn_radiation_monochromator graphite
_diffrn_radiation_source 'fine-focus sealed tube'
_diffrn_radiation_type MoK\a
_diffrn_radiation_wavelength 0.71070
_diffrn_reflns_av_R_equivalents 0.0240
_diffrn_reflns_av_sigmaI/netI 0.0477
_diffrn_reflns_limit_h_max 22
_diffrn_reflns_limit_h_min -22
_diffrn_reflns_limit_k_max 86
_diffrn_reflns_limit_k_min -76
_diffrn_reflns_limit_l_max 7
_diffrn_reflns_limit_l_min -7
_diffrn_reflns_number 7654
_diffrn_reflns_theta_full 24.99
_diffrn_reflns_theta_max 24.99
_diffrn_reflns_theta_min 5.34
_exptl_absorpt_coefficient_mu 0.167
_exptl_absorpt_correction_T_max 0.9516
_exptl_absorpt_correction_T_min 0.9361
_exptl_absorpt_correction_type multi-scan
_exptl_crystal_density_diffrn 1.282
_exptl_crystal_F_000 3744
_exptl_crystal_size_max 0.40
_exptl_crystal_size_mid 0.35
_exptl_crystal_size_min 0.30
_refine_diff_density_max 0.161
_refine_diff_density_min -0.232
_refine_diff_density_rms 0.044
_refine_ls_abs_structure_details 'Flack H D (1983), Acta Cryst. A39, 876-881'
_refine_ls_abs_structure_Flack 0.01(7)
_refine_ls_extinction_method none
_refine_ls_goodness_of_fit_ref 0.817
_refine_ls_hydrogen_treatment mixed
_refine_ls_matrix_type full
_refine_ls_number_parameters 296
_refine_ls_number_reflns 3687
_refine_ls_number_restraints 1
_refine_ls_restrained_S_all 0.817
_refine_ls_R_factor_all 0.0358
_refine_ls_R_factor_gt 0.0351
_refine_ls_shift/su_max 0.001
_refine_ls_shift/su_mean 0.000
_refine_ls_structure_factor_coef Fsqd
_refine_ls_weighting_details 'calc w=1/[\s^2^(Fo^2^)+(0.1000P)^2^+0.0000P] where P=(Fo^2^+2Fc^2^)/3'
_refine_ls_weighting_scheme calc
_refine_ls_wR_factor_gt 0.1011
_refine_ls_wR_factor_ref 0.1042
_reflns_number_gt 3612
_reflns_number_total 3687
_reflns_threshold_expression >2sigma(I)
_cod_data_source_file jo301458m_si_004.cif
_cod_data_source_block shelxl
_cod_original_cell_volume 9169.6(18)
_cod_database_code 4027468

loop_
_symmetry_equiv_pos_as_xyz
'x, y, z'
'-x+1/4, y+1/4, z+1/4'
'x+1/4, -y+1/4, z+1/4'
'-x+1/2, -y, z+1/2'
'x, y+1/2, z+1/2'
'-x+1/4, y+3/4, z+3/4'
'x+1/4, -y+3/4, z+3/4'
'-x+1/2, -y+1/2, z+1'
'x+1/2, y, z+1/2'
'-x+3/4, y+1/4, z+3/4'
'x+3/4, -y+1/4, z+3/4'
'-x+1, -y, z+1'
'x+1/2, y+1/2, z'
'-x+3/4, y+3/4, z+1/4'
'x+3/4, -y+3/4, z+1/4'
'-x+1, -y+1/2, z+1/2'

loop_
_atom_site_label
_atom_site_type_symbol
_atom_site_fract_x
_atom_site_fract_y
_atom_site_fract_z
_atom_site_U_iso_or_equiv
_atom_site_adp_type
_atom_site_occupancy
_atom_site_symmetry_multiplicity
_atom_site_calc_flag
_atom_site_refinement_flags
S1 S 0.54855(3) 0.136459(7) 1.12942(8) 0.03502(16) Uani 1 1 d .
N1 N 0.52301(8) 0.12081(2) 0.9670(3) 0.0310(4) Uani 1 1 d .
C1 C 0.48919(9) 0.12967(2) 0.8176(3) 0.0251(4) Uani 1 1 d .
C2 C 0.45727(9) 0.12171(2) 0.6402(3) 0.0245(4) Uani 1 1 d .
C3 C 0.42552(9) 0.13312(2) 0.4968(3) 0.0244(4) Uani 1 1 d .
C4 C 0.42330(9) 0.15239(2) 0.5259(3) 0.0242(4) Uani 1 1 d .
C5 C 0.45208(9) 0.16066(2) 0.7012(3) 0.0263(4) Uani 1 1 d .
C6 C 0.48688(9) 0.14933(2) 0.8468(3) 0.0254(4) Uani 1 1 d .
N2 N 0.51806(8) 0.15487(2) 1.0218(3) 0.0317(4) Uani 1 1 d .
C7 C 0.44938(9) 0.10331(2) 0.5681(3) 0.0253(4) Uani 1 1 d .
C8 C 0.46945(10) 0.08609(2) 0.6422(3) 0.0286(4) Uani 1 1 d .
H1 H 0.4935 0.0850 0.7695 0.034 Uiso 1 1 calc R
C9 C 0.45386(10) 0.07079(3) 0.5281(3) 0.0315(4) Uani 1 1 d .
H2 H 0.4680 0.0592 0.5786 0.038 Uiso 1 1 calc R
C10 C 0.41752(9) 0.07160(2) 0.3376(3) 0.0263(4) Uani 1 1 d .
C11 C 0.39648(10) 0.08875(2) 0.2649(3) 0.0282(4) Uani 1 1 d .
H3 H 0.3719 0.0898 0.1385 0.034 Uiso 1 1 calc R
C12 C 0.41234(9) 0.10433(2) 0.3821(3) 0.0253(4) Uani 1 1 d .
N3 N 0.39775(8) 0.122611(18) 0.3414(3) 0.0262(3) Uani 1 1 d .
H4 H 0.3746 0.1268 0.2342 0.031 Uiso 1 1 calc R
C13 C 0.40525(10) 0.05397(2) 0.2136(3) 0.0310(4) Uani 1 1 d .
C14 C 0.35171(12) 0.05644(3) 0.0432(4) 0.0439(6) Uani 1 1 d .
H5 H 0.3460 0.0449 -0.0320 0.053 Uiso 1 1 calc R
H6 H 0.3671 0.0660 -0.0526 0.053 Uiso 1 1 calc R
H7 H 0.3076 0.0600 0.1047 0.053 Uiso 1 1 calc R
C15 C 0.38109(12) 0.03834(3) 0.3552(4) 0.0447(5) Uani 1 1 d .
H8 H 0.3740 0.0272 0.2729 0.054 Uiso 1 1 calc R
H9 H 0.3377 0.0418 0.4221 0.054 Uiso 1 1 calc R
H10 H 0.4162 0.0360 0.4609 0.054 Uiso 1 1 calc R
C16 C 0.47426(11) 0.04847(3) 0.1132(4) 0.0399(5) Uani 1 1 d .
H11 H 0.4680 0.0372 0.0329 0.048 Uiso 1 1 calc R
H12 H 0.5088 0.0464 0.2212 0.048 Uiso 1 1 calc R
H13 H 0.4899 0.0583 0.0216 0.048 Uiso 1 1 calc R
C17 C 0.43911(10) 0.17996(2) 0.6818(3) 0.0269(4) Uani 1 1 d .
C18 C 0.45333(10) 0.19537(2) 0.8060(3) 0.0318(4) Uani 1 1 d .
H14 H 0.4761 0.1941 0.9352 0.038 Uiso 1 1 calc R
C19 C 0.43331(11) 0.21233(3) 0.7346(3) 0.0349(5) Uani 1 1 d .
H15 H 0.4432 0.2228 0.8171 0.042 Uiso 1 1 calc R
C20 C 0.39876(10) 0.21492(2) 0.5443(4) 0.0319(4) Uani 1 1 d .
C21 C 0.38375(9) 0.19969(2) 0.4232(3) 0.0300(4) Uani 1 1 d .
H16 H 0.3603 0.2010 0.2950 0.036 Uiso 1 1 calc R
C22 C 0.40401(9) 0.18247(2) 0.4950(3) 0.0265(4) Uani 1 1 d .
N4 N 0.39489(8) 0.165658(19) 0.4020(3) 0.0271(3) Uani 1 1 d .
H17 H 0.3743 0.1637 0.2828 0.033 Uiso 1 1 calc R
C23 C 0.38249(11) 0.23429(3) 0.4688(4) 0.0368(5) Uani 1 1 d .
C24 C 0.35506(14) 0.24627(3) 0.6449(4) 0.0528(6) Uani 1 1 d .
H18 H 0.3452 0.2586 0.5922 0.063 Uiso 1 1 calc R
H19 H 0.3898 0.2470 0.7546 0.063 Uiso 1 1 calc R
H20 H 0.3127 0.2409 0.7004 0.063 Uiso 1 1 calc R
C25 C 0.33001(15) 0.23430(3) 0.2914(5) 0.0581(7) Uani 1 1 d .
H21 H 0.3473 0.2267 0.1778 0.070 Uiso 1 1 calc R
H22 H 0.3231 0.2469 0.2424 0.070 Uiso 1 1 calc R
H23 H 0.2861 0.2293 0.3407 0.070 Uiso 1 1 calc R
C26 C 0.44964(11) 0.24259(3) 0.3829(5) 0.0501(6) Uani 1 1 d .
H24 H 0.4671 0.2349 0.2706 0.060 Uiso 1 1 calc R
H25 H 0.4841 0.2433 0.4934 0.060 Uiso 1 1 calc R
H26 H 0.4404 0.2549 0.3300 0.060 Uiso 1 1 calc R
O1 O 0.33465(8) 0.15231(2) 0.0379(2) 0.0402(4) Uani 1 1 d .
H27 H 0.3491(14) 0.1554(4) -0.088(5) 0.048 Uiso 1 1 d .
H28 H 0.2896(14) 0.1562(3) 0.008(5) 0.048 Uiso 1 1 d .

loop_
_atom_site_aniso_label
_atom_site_aniso_U_11
_atom_site_aniso_U_22
_atom_site_aniso_U_33
_atom_site_aniso_U_23
_atom_site_aniso_U_13
_atom_site_aniso_U_12
S1 0.0345(3) 0.0445(3) 0.0260(3) -0.00007(19) -0.0085(2) -0.00252(19)
N1 0.0280(8) 0.0388(9) 0.0262(9) 0.0033(7) -0.0024(7) -0.0014(7)
C1 0.0219(9) 0.0336(9) 0.0197(9) 0.0012(7) 0.0035(7) -0.0003(7)
C2 0.0243(9) 0.0271(8) 0.0222(10) 0.0021(7) 0.0036(8) -0.0004(6)
C3 0.0242(9) 0.0284(8) 0.0207(11) -0.0003(7) 0.0011(7) 0.0006(7)
C4 0.0241(9) 0.0251(8) 0.0233(9) 0.0009(7) 0.0023(7) -0.0009(6)
C5 0.0232(9) 0.0292(9) 0.0265(10) -0.0014(7) 0.0005(7) -0.0030(6)
C6 0.0240(9) 0.0318(9) 0.0205(9) -0.0021(7) 0.0033(7) -0.0048(6)
N2 0.0297(8) 0.0392(9) 0.0263(9) -0.0018(7) -0.0042(7) -0.0041(7)
C7 0.0246(9) 0.0269(9) 0.0245(10) 0.0028(7) 0.0027(7) 0.0020(6)
C8 0.0279(9) 0.0302(9) 0.0277(10) 0.0079(8) -0.0008(8) 0.0003(7)
C9 0.0341(11) 0.0278(9) 0.0326(11) 0.0087(8) 0.0013(8) 0.0034(7)
C10 0.0287(9) 0.0250(9) 0.0252(11) 0.0033(7) 0.0028(7) 0.0022(6)
C11 0.0306(10) 0.0253(9) 0.0287(10) -0.0015(7) -0.0062(8) 0.0042(7)
C12 0.0253(9) 0.0246(8) 0.0259(10) 0.0007(7) 0.0003(8) 0.0030(6)
N3 0.0308(8) 0.0226(7) 0.0252(9) -0.0006(6) -0.0060(6) 0.0043(6)
C13 0.0363(10) 0.0243(9) 0.0324(11) 0.0008(7) 0.0012(8) 0.0031(7)
C14 0.0501(13) 0.0275(9) 0.0542(14) -0.0095(9) -0.0178(12) 0.0029(8)
C15 0.0542(13) 0.0265(9) 0.0535(14) 0.0057(10) 0.0036(12) -0.0093(8)
C16 0.0447(12) 0.0329(9) 0.0422(12) -0.0048(9) 0.0067(10) 0.0070(8)
C17 0.0289(9) 0.0302(9) 0.0216(10) -0.0028(7) 0.0014(7) -0.0030(7)
C18 0.0362(11) 0.0322(9) 0.0272(10) -0.0081(8) 0.0004(8) -0.0070(7)
C19 0.0406(12) 0.0310(9) 0.0331(11) -0.0097(8) -0.0018(9) -0.0074(8)
C20 0.0278(10) 0.0244(9) 0.0433(12) -0.0059(8) -0.0003(9) -0.0045(7)
C21 0.0275(10) 0.0292(9) 0.0334(11) -0.0042(7) -0.0065(8) -0.0004(7)
C22 0.0280(9) 0.0248(9) 0.0268(10) -0.0017(7) -0.0012(8) -0.0029(6)
N4 0.0351(8) 0.0258(7) 0.0205(8) -0.0031(5) -0.0077(7) 0.0012(6)
C23 0.0352(11) 0.0249(9) 0.0502(13) -0.0063(8) -0.0022(9) -0.0020(7)
C24 0.0663(15) 0.0308(11) 0.0614(17) -0.0079(10) 0.0004(14) 0.0106(10)
C25 0.0696(16) 0.0233(9) 0.081(2) -0.0004(11) -0.0345(15) 0.0050(9)
C26 0.0484(13) 0.0386(11) 0.0633(18) 0.0124(11) 0.0037(12) -0.0049(9)
O1 0.0323(8) 0.0641(10) 0.0243(8) -0.0074(7) 0.0012(6) -0.0047(7)

loop_
_atom_type_symbol
_atom_type_description
_atom_type_scat_dispersion_real
_atom_type_scat_dispersion_imag
_atom_type_scat_source
C C 0.0033 0.0016 'International Tables Vol C Tables 4.2.6.8 and 6.1.1.4'
H H 0.0000 0.0000 'International Tables Vol C Tables 4.2.6.8 and 6.1.1.4'
N N 0.0061 0.0033 'International Tables Vol C Tables 4.2.6.8 and 6.1.1.4'
S S 0.1246 0.1234 'International Tables Vol C Tables 4.2.6.8 and 6.1.1.4'
O O 0.0106 0.0060 'International Tables Vol C Tables 4.2.6.8 and 6.1.1.4'

loop_
_geom_angle_atom_site_label_1
_geom_angle_atom_site_label_2
_geom_angle_atom_site_label_3
_geom_angle
N2 S1 N1 101.16(9)
C1 N1 S1 106.03(13)
N1 C1 C2 126.69(17)
N1 C1 C6 113.63(16)
C2 C1 C6 119.68(15)
C3 C2 C1 118.93(16)
C3 C2 C7 107.33(17)
C1 C2 C7 133.74(17)
N3 C3 C2 109.03(15)
N3 C3 C4 129.68(16)
C2 C3 C4 121.25(17)
N4 C4 C5 109.14(15)
N4 C4 C3 129.35(17)
C5 C4 C3 121.51(17)
C4 C5 C6 118.28(16)
C4 C5 C17 106.42(17)
C6 C5 C17 135.28(17)
N2 C6 C5 126.52(16)
N2 C6 C1 113.17(16)
C5 C6 C1 120.27(16)
C6 N2 S1 105.99(13)
C8 C7 C12 118.90(17)
C8 C7 C2 134.56(19)
C12 C7 C2 106.54(15)
C9 C8 C7 119.05(18)
C9 C8 H1 120.5
C7 C8 H1 120.5
C8 C9 C10 122.78(17)
C8 C9 H2 118.6
C10 C9 H2 118.6
C11 C10 C9 118.29(16)
C11 C10 C13 122.00(17)
C9 C10 C13 119.65(16)
C10 C11 C12 118.76(18)
C10 C11 H3 120.6
C12 C11 H3 120.6
N3 C12 C11 129.28(18)
N3 C12 C7 108.51(15)
C11 C12 C7 122.19(16)
C3 N3 C12 108.58(15)
C3 N3 H4 125.7
C12 N3 H4 125.7
C14 C13 C10 112.55(15)
C14 C13 C15 108.15(18)
C10 C13 C15 111.00(17)
C14 C13 C16 108.53(19)
C10 C13 C16 107.69(16)
C15 C13 C16 108.84(16)
C13 C14 H5 109.5
C13 C14 H6 109.5
H5 C14 H6 109.5
C13 C14 H7 109.5
H5 C14 H7 109.5
H6 C14 H7 109.5
C13 C15 H8 109.5
C13 C15 H9 109.5
H8 C15 H9 109.5
C13 C15 H10 109.5
H8 C15 H10 109.5
H9 C15 H10 109.5
C13 C16 H11 109.5
C13 C16 H12 109.5
H11 C16 H12 109.5
C13 C16 H13 109.5
H11 C16 H13 109.5
H12 C16 H13 109.5
C22 C17 C18 118.84(17)
C22 C17 C5 106.81(16)
C18 C17 C5 134.34(18)
C19 C18 C17 118.14(19)
C19 C18 H14 120.9
C17 C18 H14 120.9
C18 C19 C20 123.07(18)
C18 C19 H15 118.5
C20 C19 H15 118.5
C21 C20 C19 118.83(17)
C21 C20 C23 121.1(2)
C19 C20 C23 119.97(17)
C20 C21 C22 118.26(19)
C20 C21 H16 120.9
C22 C21 H16 120.9
N4 C22 C21 128.33(18)
N4 C22 C17 108.83(15)
C21 C22 C17 122.84(16)
C4 N4 C22 108.79(15)
C4 N4 H17 125.6
C22 N4 H17 125.6
C20 C23 C24 111.24(19)
C20 C23 C25 112.09(16)
C24 C23 C25 109.0(2)
C20 C23 C26 107.75(17)
C24 C23 C26 109.71(18)
C25 C23 C26 106.9(2)
C23 C24 H18 109.5
C23 C24 H19 109.5
H18 C24 H19 109.5
C23 C24 H20 109.5
H18 C24 H20 109.5
H19 C24 H20 109.5
C23 C25 H21 109.5
C23 C25 H22 109.5
H21 C25 H22 109.5
C23 C25 H23 109.5
H21 C25 H23 109.5
H22 C25 H23 109.5
C23 C26 H24 109.5
C23 C26 H25 109.5
H24 C26 H25 109.5
C23 C26 H26 109.5
H24 C26 H26 109.5
H25 C26 H26 109.5
H27 O1 H28 91(2)

loop_
_geom_bond_atom_site_label_1
_geom_bond_atom_site_label_2
_geom_bond_distance
S1 N2 1.6257(17)
S1 N1 1.6299(17)
N1 C1 1.336(2)
C1 C2 1.428(3)
C1 C6 1.450(2)
C2 C3 1.392(3)
C2 C7 1.431(2)
C3 N3 1.375(2)
C3 C4 1.421(2)
C4 N4 1.373(2)
C4 C5 1.401(3)
C5 C6 1.424(3)
C5 C17 1.437(3)
C6 N2 1.346(2)
C7 C8 1.401(2)
C7 C12 1.404(3)
C8 C9 1.373(3)
C8 H1 0.9500
C9 C10 1.421(3)
C9 H2 0.9500
C10 C11 1.399(2)
C10 C13 1.537(2)
C11 C12 1.402(2)
C11 H3 0.9500
C12 N3 1.390(2)
N3 H4 0.8800
C13 C14 1.525(3)
C13 C15 1.537(3)
C13 C16 1.541(3)
C14 H5 0.9800
C14 H6 0.9800
C14 H7 0.9800
C15 H8 0.9800
C15 H9 0.9800
C15 H10 0.9800
C16 H11 0.9800
C16 H12 0.9800
C16 H13 0.9800
C17 C22 1.399(3)
C17 C18 1.411(2)
C18 C19 1.378(3)
C18 H14 0.9500
C19 C20 1.415(3)
C19 H15 0.9500
C20 C21 1.392(3)
C20 C23 1.530(3)
C21 C22 1.398(3)
C21 H16 0.9500
C22 N4 1.379(2)
N4 H17 0.8800
C23 C24 1.532(3)
C23 C25 1.534(3)
C23 C26 1.541(3)
C24 H18 0.9800
C24 H19 0.9800
C24 H20 0.9800
C25 H21 0.9800
C25 H22 0.9800
C25 H23 0.9800
C26 H24 0.9800
C26 H25 0.9800
C26 H26 0.9800
O1 H27 0.89(3)
O1 H28 0.94(3)

loop_
_geom_torsion_atom_site_label_1
_geom_torsion_atom_site_label_2
_geom_torsion_atom_site_label_3
_geom_torsion_atom_site_label_4
_geom_torsion
N2 S1 N1 C1 0.48(14)
S1 N1 C1 C2 179.98(15)
S1 N1 C1 C6 0.40(18)
N1 C1 C2 C3 -178.43(18)
C6 C1 C2 C3 1.1(2)
N1 C1 C2 C7 1.5(3)
C6 C1 C2 C7 -178.95(18)
C1 C2 C3 N3 -179.28(15)
C7 C2 C3 N3 0.8(2)
C1 C2 C3 C4 -1.2(2)
C7 C2 C3 C4 178.87(16)
N3 C3 C4 N4 -2.7(3)
C2 C3 C4 N4 179.65(18)
N3 C3 C4 C5 176.78(18)
C2 C3 C4 C5 -0.9(3)
N4 C4 C5 C6 -177.52(16)
C3 C4 C5 C6 2.9(3)
N4 C4 C5 C17 0.9(2)
C3 C4 C5 C17 -178.67(16)
C4 C5 C6 N2 179.28(17)
C17 C5 C6 N2 1.4(3)
C4 C5 C6 C1 -2.9(3)
C17 C5 C6 C1 179.25(19)
N1 C1 C6 N2 -1.4(2)
C2 C1 C6 N2 179.02(15)
N1 C1 C6 C5 -179.45(16)
C2 C1 C6 C5 0.9(2)
C5 C6 N2 S1 179.52(16)
C1 C6 N2 S1 1.58(18)
N1 S1 N2 C6 -1.24(14)
C3 C2 C7 C8 -179.9(2)
C1 C2 C7 C8 0.2(4)
C3 C2 C7 C12 -0.3(2)
C1 C2 C7 C12 179.71(18)
C12 C7 C8 C9 1.7(3)
C2 C7 C8 C9 -178.84(19)
C7 C8 C9 C10 -0.5(3)
C8 C9 C10 C11 -0.4(3)
C8 C9 C10 C13 176.91(18)
C9 C10 C11 C12 0.3(3)
C13 C10 C11 C12 -177.01(17)
C10 C11 C12 N3 179.29(18)
C10 C11 C12 C7 0.9(3)
C8 C7 C12 N3 179.42(17)
C2 C7 C12 N3 -0.2(2)
C8 C7 C12 C11 -1.9(3)
C2 C7 C12 C11 178.50(17)
C2 C3 N3 C12 -0.9(2)
C4 C3 N3 C12 -178.79(18)
C11 C12 N3 C3 -177.90(18)
C7 C12 N3 C3 0.7(2)
C11 C10 C13 C14 -16.4(3)
C9 C10 C13 C14 166.31(18)
C11 C10 C13 C15 -137.80(19)
C9 C10 C13 C15 44.9(2)
C11 C10 C13 C16 103.2(2)
C9 C10 C13 C16 -74.1(2)
C4 C5 C17 C22 -0.8(2)
C6 C5 C17 C22 177.3(2)
C4 C5 C17 C18 178.5(2)
C6 C5 C17 C18 -3.5(4)
C22 C17 C18 C19 -1.5(3)
C5 C17 C18 C19 179.2(2)
C17 C18 C19 C20 0.6(3)
C18 C19 C20 C21 0.4(3)
C18 C19 C20 C23 -175.90(19)
C19 C20 C21 C22 -0.4(3)
C23 C20 C21 C22 175.84(17)
C20 C21 C22 N4 -179.81(19)
C20 C21 C22 C17 -0.6(3)
C18 C17 C22 N4 -179.06(17)
C5 C17 C22 N4 0.4(2)
C18 C17 C22 C21 1.6(3)
C5 C17 C22 C21 -179.01(18)
C5 C4 N4 C22 -0.7(2)
C3 C4 N4 C22 178.83(18)
C21 C22 N4 C4 179.51(19)
C17 C22 N4 C4 0.2(2)
C21 C20 C23 C24 140.5(2)
C19 C20 C23 C24 -43.3(3)
C21 C20 C23 C25 18.1(3)
C19 C20 C23 C25 -165.7(2)
C21 C20 C23 C26 -99.2(2)
C19 C20 C23 C26 77.0(2)
